data_4326701
loop_
_publ_author_name
'Peter D. W. Boyd'
'L. James Wright'
'M. Naveed Zafar'

_publ_section_title
;
 Extending the Range of Neutral N-Donor Ligands Available for Metal
 Catalysts: N-[1-Alkylpyridin-4(1H)-ylidene]amides in Palladium-Catalyzed
 Cross-Coupling Reactions
;
_journal_name_full 'Inorganic Chemistry'
_journal_page_first 10522
_journal_page_last 10524
_journal_paper_doi 10.1021/ic201527s
_journal_volume 50
_journal_year 2011
_chemical_formula_sum 'C18 H16 Cl N3 O'
_chemical_formula_weight 325.79
_chemical_name_systematic
; 
 ? 
;
_space_group_IT_number 14
_symmetry_cell_setting monoclinic
_symmetry_space_group_name_Hall '-P 2ybc'
_symmetry_space_group_name_H-M 'P 1 21/c 1'
_atom_sites_solution_hydrogens geom
_atom_sites_solution_primary direct
_atom_sites_solution_secondary difmap
_audit_creation_method SHELXL-97
_cell_angle_alpha 90.000
_cell_angle_beta 94.192(5)
_cell_angle_gamma 90.000
_cell_formula_units_Z 4
_cell_length_a 8.328(5)
_cell_length_b 9.201(5)
_cell_length_c 20.847(5)
_cell_measurement_reflns_used 3395
_cell_measurement_temperature 93(2)
_cell_measurement_theta_max 27.96
_cell_measurement_theta_min 1.96
_cell_volume 1593.1(13)
_computing_structure_refinement 'SHELXL-97 (Sheldrick, 1997)'
_computing_structure_solution 'SHELXS-97 (Sheldrick, 1990)'
_diffrn_ambient_temperature 93(2)
_diffrn_measured_fraction_theta_full 0.999
_diffrn_measured_fraction_theta_max 0.999
_diffrn_measurement_device_type 'Siemens SMART APEX2 CCD'
_diffrn_measurement_method '\w scans'
_diffrn_radiation_monochromator graphite
_diffrn_radiation_source 'fine-focus sealed tube'
_diffrn_radiation_type MoK\a
_diffrn_radiation_wavelength 0.71073
_diffrn_reflns_av_R_equivalents 0.0623
_diffrn_reflns_av_sigmaI/netI 0.0475
_diffrn_reflns_limit_h_max 10
_diffrn_reflns_limit_h_min -10
_diffrn_reflns_limit_k_max 12
_diffrn_reflns_limit_k_min -12
_diffrn_reflns_limit_l_max 27
_diffrn_reflns_limit_l_min -24
_diffrn_reflns_number 20080
_diffrn_reflns_theta_full 27.96
_diffrn_reflns_theta_max 27.96
_diffrn_reflns_theta_min 1.96
_diffrn_standards_number 0
_exptl_absorpt_coefficient_mu 0.248
_exptl_absorpt_correction_T_max 0.976
_exptl_absorpt_correction_T_min 0.796
_exptl_absorpt_correction_type multi-scan
_exptl_absorpt_process_details 'SADABS (Sheldrick, 1996)'
_exptl_crystal_colour colourless
_exptl_crystal_density_diffrn 1.358
_exptl_crystal_description block
_exptl_crystal_F_000 680
_exptl_crystal_size_max 0.14
_exptl_crystal_size_mid 0.12
_exptl_crystal_size_min 0.1
_refine_diff_density_max 0.279
_refine_diff_density_min -0.195
_refine_diff_density_rms 0.051
_refine_ls_extinction_method none
_refine_ls_goodness_of_fit_ref 1.018
_refine_ls_hydrogen_treatment mixed
_refine_ls_matrix_type full
_refine_ls_number_parameters 212
_refine_ls_number_reflns 3822
_refine_ls_number_restraints 0
_refine_ls_restrained_S_all 1.018
_refine_ls_R_factor_all 0.0600
_refine_ls_R_factor_gt 0.0389
_refine_ls_shift/su_max 0.000
_refine_ls_shift/su_mean 0.000
_refine_ls_structure_factor_coef Fsqd
_refine_ls_weighting_details 'calc w=1/[\s^2^(Fo^2^)+(0.0378P)^2^+0.5645P] where P=(Fo^2^+2Fc^2^)/3'
_refine_ls_weighting_scheme calc
_refine_ls_wR_factor_gt 0.0868
_refine_ls_wR_factor_ref 0.0958
_reflns_number_gt 2866
_reflns_number_total 3822
_reflns_threshold_expression >2sigma(I)
_cod_data_source_file ic201527s_si_002_3.cif
_cod_data_source_block shelxl
_cod_database_code 4326701

loop_
_symmetry_equiv_pos_as_xyz
'x, y, z'
'-x, y+1/2, -z+1/2'
'-x, -y, -z'
'x, -y-1/2, z-1/2'

loop_
_atom_site_label
_atom_site_type_symbol
_atom_site_fract_x
_atom_site_fract_y
_atom_site_fract_z
_atom_site_U_iso_or_equiv
_atom_site_adp_type
_atom_site_occupancy
_atom_site_symmetry_multiplicity
_atom_site_calc_flag
_atom_site_refinement_flags
Cl1 Cl -0.05157(5) 0.67351(4) 0.15466(2) 0.02659(12) Uani 1 1 d .
O1 O -0.25041(15) 0.25230(13) -0.03230(6) 0.0292(3) Uani 1 1 d .
N2 N -0.12572(16) 0.38896(15) 0.04905(7) 0.0212(3) Uani 1 1 d .
N3 N 0.10981(15) 0.07780(14) 0.16484(6) 0.0194(3) Uani 1 1 d .
N1 N -0.26196(17) 0.62951(15) -0.00011(7) 0.0276(3) Uani 1 1 d .
C10 C 0.03193(18) 0.03491(17) 0.10919(8) 0.0209(3) Uani 1 1 d .
H10 H 0.0316 -0.0630 0.0981 0.025 Uiso 1 1 calc R
C1 C -0.30262(19) 0.50706(17) -0.03176(8) 0.0226(3) Uani 1 1 d .
C13 C 0.37225(18) -0.02109(16) 0.20733(7) 0.0189(3) Uani 1 1 d .
C8 C 0.03919(18) 0.32259(17) 0.14245(8) 0.0216(3) Uani 1 1 d .
H8 H 0.0450 0.4201 0.1542 0.026 Uiso 1 1 calc R
C12 C 0.19192(18) -0.02950(17) 0.20983(8) 0.0220(3) Uani 1 1 d .
H12A H 0.1554 -0.1268 0.1983 0.026 Uiso 1 1 calc R
H12B H 0.1636 -0.0100 0.2533 0.026 Uiso 1 1 calc R
C11 C -0.04705(19) 0.13288(17) 0.06844(8) 0.0218(3) Uani 1 1 d .
H11 H -0.1003 0.1014 0.0302 0.026 Uiso 1 1 calc R
C14 C 0.4490(2) -0.09927(17) 0.16149(8) 0.0245(4) Uani 1 1 d .
H14 H 0.3886 -0.1549 0.1313 0.029 Uiso 1 1 calc R
C18 C 0.46301(19) 0.06468(17) 0.25135(8) 0.0239(3) Uani 1 1 d .
H18 H 0.4120 0.1187 0.2816 0.029 Uiso 1 1 calc R
C9 C 0.11406(19) 0.22004(17) 0.18107(8) 0.0228(3) Uani 1 1 d .
H9 H 0.1693 0.2485 0.2194 0.027 Uiso 1 1 calc R
C6 C -0.22450(19) 0.36932(18) -0.00644(8) 0.0225(3) Uani 1 1 d .
C7 C -0.04684(18) 0.28105(17) 0.08490(8) 0.0196(3) Uani 1 1 d .
C17 C 0.6298(2) 0.07003(19) 0.25037(9) 0.0292(4) Uani 1 1 d .
H17 H 0.6903 0.1275 0.2798 0.035 Uiso 1 1 calc R
C3 C -0.4876(2) 0.6301(2) -0.10513(9) 0.0338(4) Uani 1 1 d .
H3 H -0.5627 0.6305 -0.1404 0.041 Uiso 1 1 calc R
C16 C 0.7046(2) -0.01067(19) 0.20537(9) 0.0300(4) Uani 1 1 d .
H16 H 0.8162 -0.0087 0.2051 0.036 Uiso 1 1 calc R
C15 C 0.6151(2) -0.09474(19) 0.16059(9) 0.0295(4) Uani 1 1 d .
H15 H 0.6663 -0.1478 0.1301 0.035 Uiso 1 1 calc R
C2 C -0.4145(2) 0.5017(2) -0.08433(9) 0.0301(4) Uani 1 1 d .
H2 H -0.4397 0.4143 -0.1050 0.036 Uiso 1 1 calc R
C4 C -0.4479(2) 0.7570(2) -0.07297(9) 0.0312(4) Uani 1 1 d .
H4 H -0.4959 0.8445 -0.0859 0.037 Uiso 1 1 calc R
C5 C -0.3346(2) 0.75194(19) -0.02077(9) 0.0304(4) Uani 1 1 d .
H5 H -0.3081 0.8380 0.0009 0.037 Uiso 1 1 calc R
HN2 H -0.121(2) 0.477(2) 0.0631(9) 0.026(5) Uiso 1 1 d .

loop_
_atom_site_aniso_label
_atom_site_aniso_U_11
_atom_site_aniso_U_22
_atom_site_aniso_U_33
_atom_site_aniso_U_23
_atom_site_aniso_U_13
_atom_site_aniso_U_12
Cl1 0.0315(2) 0.01633(18) 0.0316(2) -0.00205(16) -0.00007(16) 0.00280(16)
O1 0.0375(7) 0.0245(6) 0.0245(6) -0.0006(5) -0.0051(5) 0.0032(5)
N2 0.0227(7) 0.0170(7) 0.0234(7) 0.0018(6) -0.0013(5) 0.0015(5)
N3 0.0172(6) 0.0171(6) 0.0236(7) 0.0021(5) -0.0001(5) 0.0012(5)
N1 0.0288(8) 0.0237(7) 0.0302(8) 0.0041(6) 0.0005(6) 0.0006(6)
C10 0.0217(8) 0.0177(7) 0.0232(8) -0.0019(6) 0.0019(6) -0.0006(6)
C1 0.0234(8) 0.0235(8) 0.0213(8) 0.0042(6) 0.0040(6) 0.0022(6)
C13 0.0204(7) 0.0160(7) 0.0200(8) 0.0043(6) 0.0004(6) 0.0027(6)
C8 0.0225(8) 0.0167(7) 0.0253(8) -0.0022(6) -0.0001(6) 0.0012(6)
C12 0.0223(8) 0.0190(7) 0.0244(8) 0.0046(6) -0.0021(6) 0.0005(6)
C11 0.0237(8) 0.0208(8) 0.0206(8) -0.0003(6) -0.0007(6) -0.0008(6)
C14 0.0316(9) 0.0206(8) 0.0208(8) 0.0004(7) -0.0020(7) 0.0061(7)
C18 0.0248(8) 0.0219(8) 0.0246(8) -0.0020(7) -0.0013(7) 0.0022(7)
C9 0.0236(8) 0.0198(7) 0.0244(8) -0.0031(6) -0.0028(6) 0.0007(6)
C6 0.0230(8) 0.0243(8) 0.0202(8) 0.0041(6) 0.0023(6) 0.0013(6)
C7 0.0175(7) 0.0197(7) 0.0219(8) 0.0026(6) 0.0030(6) 0.0015(6)
C17 0.0251(9) 0.0269(9) 0.0347(10) 0.0012(8) -0.0051(7) -0.0043(7)
C3 0.0365(10) 0.0382(10) 0.0260(9) 0.0051(8) -0.0033(8) 0.0103(8)
C16 0.0194(8) 0.0354(10) 0.0354(10) 0.0138(8) 0.0039(7) 0.0040(7)
C15 0.0329(9) 0.0314(9) 0.0249(9) 0.0071(7) 0.0066(7) 0.0133(7)
C2 0.0354(10) 0.0304(9) 0.0239(9) 0.0014(7) -0.0014(7) 0.0065(7)
C4 0.0337(10) 0.0286(9) 0.0320(10) 0.0103(8) 0.0063(8) 0.0097(7)
C5 0.0335(10) 0.0230(9) 0.0352(10) 0.0044(7) 0.0052(8) 0.0005(7)

loop_
_atom_type_symbol
_atom_type_description
_atom_type_scat_dispersion_real
_atom_type_scat_dispersion_imag
_atom_type_scat_source
C C 0.0033 0.0016 'International Tables Vol C Tables 4.2.6.8 and 6.1.1.4'
H H 0.0000 0.0000 'International Tables Vol C Tables 4.2.6.8 and 6.1.1.4'
N N 0.0061 0.0033 'International Tables Vol C Tables 4.2.6.8 and 6.1.1.4'
O O 0.0106 0.0060 'International Tables Vol C Tables 4.2.6.8 and 6.1.1.4'
Cl Cl 0.1484 0.1585 'International Tables Vol C Tables 4.2.6.8 and 6.1.1.4'

loop_
_geom_angle_atom_site_label_1
_geom_angle_atom_site_label_2
_geom_angle_atom_site_label_3
_geom_angle
C7 N2 C6 126.17(14)
C7 N2 HN2 119.0(12)
C6 N2 HN2 114.6(12)
C10 N3 C9 120.12(13)
C10 N3 C12 121.15(13)
C9 N3 C12 118.73(13)
C5 N1 C1 117.35(15)
N3 C10 C11 121.30(15)
N3 C10 H10 119.3
C11 C10 H10 119.3
N1 C1 C2 123.46(15)
N1 C1 C6 116.74(14)
C2 C1 C6 119.76(15)
C14 C13 C18 119.52(15)
C14 C13 C12 120.44(14)
C18 C13 C12 120.05(15)
C9 C8 C7 119.96(15)
C9 C8 H8 120.0
C7 C8 H8 120.0
N3 C12 C13 110.85(13)
N3 C12 H12A 109.5
C13 C12 H12A 109.5
N3 C12 H12B 109.5
C13 C12 H12B 109.5
H12A C12 H12B 108.1
C10 C11 C7 119.58(15)
C10 C11 H11 120.2
C7 C11 H11 120.2
C15 C14 C13 120.26(15)
C15 C14 H14 119.9
C13 C14 H14 119.9
C13 C18 C17 120.35(16)
C13 C18 H18 119.8
C17 C18 H18 119.8
N3 C9 C8 121.36(15)
N3 C9 H9 119.3
C8 C9 H9 119.3
O1 C6 N2 124.23(14)
O1 C6 C1 122.19(14)
N2 C6 C1 113.56(14)
N2 C7 C8 117.37(14)
N2 C7 C11 124.99(14)
C8 C7 C11 117.64(14)
C16 C17 C18 119.45(16)
C16 C17 H17 120.3
C18 C17 H17 120.3
C4 C3 C2 119.18(17)
C4 C3 H3 120.4
C2 C3 H3 120.4
C17 C16 C15 120.68(16)
C17 C16 H16 119.7
C15 C16 H16 119.7
C14 C15 C16 119.72(17)
C14 C15 H15 120.1
C16 C15 H15 120.1
C3 C2 C1 118.18(17)
C3 C2 H2 120.9
C1 C2 H2 120.9
C3 C4 C5 118.62(16)
C3 C4 H4 120.7
C5 C4 H4 120.7
N1 C5 C4 123.20(17)
N1 C5 H5 118.4
C4 C5 H5 118.4

loop_
_geom_bond_atom_site_label_1
_geom_bond_atom_site_label_2
_geom_bond_distance
O1 C6 1.216(2)
N2 C7 1.380(2)
N2 C6 1.382(2)
N2 HN2 0.86(2)
N3 C10 1.346(2)
N3 C9 1.352(2)
N3 C12 1.4927(19)
N1 C5 1.335(2)
N1 C1 1.337(2)
C10 C11 1.373(2)
C10 H10 0.9300
C1 C2 1.387(2)
C1 C6 1.503(2)
C13 C14 1.389(2)
C13 C18 1.391(2)
C13 C12 1.508(2)
C8 C9 1.362(2)
C8 C7 1.405(2)
C8 H8 0.9300
C12 H12A 0.9700
C12 H12B 0.9700
C11 C7 1.406(2)
C11 H11 0.9300
C14 C15 1.385(3)
C14 H14 0.9300
C18 C17 1.391(2)
C18 H18 0.9300
C9 H9 0.9300
C17 C16 1.380(3)
C17 H17 0.9300
C3 C4 1.375(3)
C3 C2 1.384(2)
C3 H3 0.9300
C16 C15 1.387(3)
C16 H16 0.9300
C15 H15 0.9300
C2 H2 0.9300
C4 C5 1.388(3)
C4 H4 0.9300
C5 H5 0.9300
